data_2100802
loop_
_publ_author_name
'Howard, J. A. K.'
'Keller, P. A.'
'Vogt, T.'
'Taylor, A. L.'
'Dix, N. D.'
'Spencer, J. L.'

_publ_section_title
;
 Low-temperature neutron diffraction study of
 [ReH~5~(PPh^<i>i^</i>Pr~2~)~2~(SiHPh~2~)~2~] and low-temperature X-ray
 diffraction study of [ReH~5~(PCyp~3~)~2~(SiH~2~Ph)~2~]
;
_journal_issue 4
_journal_name_full 'Acta Crystallographica Section B'
_journal_page_first 438
_journal_page_last 444
_journal_paper_doi 10.1107/S0108768191014428
_journal_volume 48
_journal_year 1992
_chemical_formula_sum 'C42 H73 P2 Re Si2'
_chemical_formula_weight 882.38
_space_group_crystal_system orthorhombic
_space_group_IT_number 19
_space_group_name_Hall 'P 2ac 2ab'
_space_group_name_H-M_alt 'P 21 21 21'
_cell_angle_alpha 90
_cell_angle_beta 90
_cell_angle_gamma 90
_cell_formula_units_Z 4
_cell_length_a 12.448(2)
_cell_length_b 17.579(4)
_cell_length_c 19.433(4)
_cell_volume 4252.4(15)
_diffrn_radiation_type Mo
_diffrn_radiation_wavelength 0.71073
_exptl_absorpt_coefficient_mu 3.02
_exptl_crystal_density_diffrn 1.36
_exptl_crystal_F_000 1832
_cod_data_source_file ha0088.cif
_cod_data_source_block ha0088b
_cod_depositor_comments
;
 Updating space group information and adding the symmetry operation list.

 Antanas Vaitkus,
 2018-06-18
;
_cod_original_cell_volume 4252(3)
_cod_original_formula_sum 'C42 H73 P2 Re1 Si2'
_cod_database_code 2100802

loop_
_space_group_symop_id
_space_group_symop_operation_xyz
1 x,y,z
2 -x+1/2,-y,z+1/2
3 x+1/2,-y+1/2,-z
4 -x,y+1/2,-z+1/2

loop_
_atom_site_label
_atom_site_fract_x
_atom_site_fract_y
_atom_site_fract_z
_atom_site_U_iso_or_equiv
Re .564520(10) .518500(10) -.007920(10) .02770(10)
P(1) .41000(9) .55772(8) .06060(6) .0299(3)
P(2) .61634(11) .41787(7) -.08809(7) .0310(4)
Si(1) .64525(13) .61366(9) -.08837(10) .0413(5)
Si(2) .67976(14) .54564(11) .09387(9) .0487(5)
C(21) .7893(4) .4756(4) .1171(3) .0439(17)
C(12) .5655(6) .7655(3) -.0810(3) .054(2)
C(13) .5019(6) .8266(4) -.0997(4) .064(3)
C(14) .4335(8) .8207(4) -.1556(4) .066(3)
C(15) .4282(7) .7539(4) -.1920(4) .063(2)
C(16) .4917(6) .6925(4) -.1719(3) .053(2)
C(11) .5607(5) .6970(3) -.1167(3) .0414(15)
C(22) .7742(6) .4201(4) .1675(4) .056(2)
C(23) .8532(8) .3674(5) .1823(4) .071(3)
C(24) .9483(7) .3689(5) .14933(4) .068(3)
C(25) .9677(6) .4238(5) .0994(4) .065(3)
C(26) .8896(5) .4763(4) .0835(3) .0521(19)
C(42) .5381(5) .2924(3) -.0050(4) .0502(18)
C(43) .5889(9) .2509(8) .0527(7) .139(6)
C(44) .7029(7) .2469(4) .0443(5) .076(3)
C(45) .7314(5) .3126(3) -.0035(4) .0523(19)
C(41) .6328(4) .3213(3) -.0498(3) .0368(15)
C(32) .4125(5) .3661(5) -.1392(4) .057(2)
C(33) .3453(8) .3776(7) -.2019(5) .092(4)
C(34) .3889(7) .4471(5) -.2401(4) .077(3)
C(35) .4977(6) .4657(4) -.2062(3) .057(2)
C(31) .5227(5) .3983(3) -.1588(3) .0410(16)
C(52) .7770(6) .3643(4) -.1855(4) .062(3)
C(53) .8974(6) .3702(5) -.1891(4) .069(3)
C(54) .9303(6) .4424(5) -.1541(5) .075(3)
C(55) .8410(5) .4590(4) -.1012(4) .053(2)
C(51) .7409(4) .4315(3) -.1391(3) .0401(16)
C(62) .4864(5) .7090(3) .0962(3) .0465(19)
C(63) .4604(7) .7687(4) .1491(5) .076(3)
C(64) .3687(6) .7416(4) .1922(4) .057(2)
C(65) .3304(6) .6679(4) .1588(4) .058(2)
C(61) .4294(5) .6371(3) .1219(3) .0368(14)
C(72) .2452(5) .5290(4) -.0400(4) .055(2)
C(73) .2009(14) .5765(7) -.0966(7) .166(8)
C(74) .2230(7) .6528(6) -.0895(5) .083(3)
C(75) .3046(5) .6605(3) -.0314(3) .0449(17)
C(71) .2893(4) .5878(3) .0114(3) .0367(14)
C(82) .3053(6) .4138(4) .0877(4) .055(2)
C(83) .2968(11) .3595(6) .1482(6) .109(5)
C(84) .3687(10) .3855(5) .2024(5) .091(4)
C(85) .4252(8) .4591(5) .1781(4) .077(3)
C(81) .3496(5) .4871(4) .1199(3) .0416(16)
H(02) .7403 .6525 -.0534 ?
H(04) .7299 .6213 .0882 ?
H(03) .6242 .5480 .1668 ?
H(01) .6628 .5716 -.1547 ?
H(12A) .6175 .7709 -.0368 ?
H(13A) .5060 .8796 -.0716 ?
H(14A) .3836 .8682 -.1703 ?
H(15A) .3750 .7488 -.2357 ?
H(16A) .4877 .6399 -.2005 ?
H(22A) .6986 .4182 .1948 ?
H(23A) .8393 .3254 .2219 ?
H(24A) 1.0093 .3272 .1611 ?
H(25A) 1.0439 .4248 .0729 ?
H(26A) .9053 .5187 .0445 ?
H(42A) .4875 .3393 .0106 ?
H(42B) .4896 .2521 -.0332 ?
H(43A) .5537 .1953 .0603 ?
H(43B) .5741 .2847 .0980 ?
H(44A) .7212 .1922 .0219 ?
H(44B) .7463 .2522 .0922 ?
H(45A) .8011 .2971 -.0335 ?
H(45B) .7480 .3646 .0241 ?
H(41A) .6373 .2880 -.0964 ?
H(32A) .4173 .3057 -.1297 ?
H(32B) .3787 .3938 -.0946 ?
H(33A) .2629 .3888 -.1877 ?
H(33B) .3464 .3287 -.2355 ?
H(34A) .3357 .4954 -.2354 ?
H(34B) .3996 .4345 -.2941 ?
H(35A) .4937 .5183 -.1775 ?
H(35B) .5598 .4708 -.2447 ?
H(31A) .5700 .3555 -.1847 ?
H(52A) .7546 .3098 -.1646 ?
H(52B) .7419 .3703 -.2361 ?
H(53A) .9242 .3716 -.2420 ?
H(53B) .9356 .3226 -.1638 ?
H(54A) .9329 .4888 -.1905 ?
H(54B) 1.0081 .4373 -.1299 ?
H(55A) .8348 .5185 -.0881 ?
H(55B) .8555 .4264 -.0550 ?
H(51A) .7105 .4774 -.1704 ?
H(62A) .5721 .7000 .0930 ?
H(62B) .4571 .7257 .0461 ?
H(63A) .4401 .8215 .1238 ?
H(63B) .5294 .7786 .1816 ?
H(64A) .3047 .7831 .1915 ?
H(64B) .3934 .7328 .2449 ?
H(65A) .2647 .6774 .1236 ?
H(65B) .3050 .6284 .1982 ?
H(61A) .4802 .6048 .1562 ?
H(72A) .3077 .4903 -.0560 ?
H(72B) .1814 .4962 -.0167 ?
H(73A) .1152 .5679 -.1010 ?
H(73B) .2385 .5557 -.1430 ?
H(74A) .1492 .6835 -.0806 ?
H(74B) .2599 .6748 -.1357 ?
H(75A) .2822 .7100 -.0018 ?
H(75B) .3864 .6672 -.0487 ?
H(71A) .2350 .5959 .0541 ?
H(82A) .2250 .4216 .0679 ?
H(82B) .3565 .3921 .0473 ?
H(83A) .3268 .3042 .1334 ?
H(83B) .2153 .3522 .1662 ?
H(84A) .4280 .3439 .2176 ?
H(84B) .3190 .3987 .2464 ?
H(85A) .5052 .4467 .1598 ?
H(85B) .4299 .5020 .2178 ?
H(81A) .2847 .5223 .1385 ?

loop_
_geom_bond_atom_site_label_1
_geom_bond_atom_site_label_2
_geom_bond_distance
Re P(1) 2.4390(10)
Re Si(1) 2.501(2)
P(1) C(61) 1.850(5)
P(1) C(81) 1.854(6)
P(2) C(31) 1.834(6)
Si(1) C(11) 1.886(6)
C(21) C(22) 1.396(10)
C(12) C(13) 1.383(10)
C(13) C(14) 1.384(12)
C(15) C(16) 1.394(10)
C(22) C(23) 1.381(12)
C(24) C(25) 1.390(12)
C(42) C(43) 1.479(15)
C(43) C(44) 1.431(14)
C(45) C(41) 1.529(8)
C(32) C(31) 1.531(9)
C(34) C(35) 1.541(11)
C(52) C(53) 1.503(11)
C(53) C(54) 1.497(13)
C(55) C(51) 1.526(8)
C(62) C(61) 1.535(8)
C(64) C(65) 1.525(10)
C(72) C(73) 1.487(15)
C(73) C(74) 1.375(16)
C(75) C(71) 1.537(8)
C(82) C(81) 1.535(9)
C(84) C(85) 1.545(13)
Re P(2) 2.4440(10)
Re Si(2) 2.490(2)
P(1) C(71) 1.858(5)
P(2) C(41) 1.865(5)
P(2) C(51) 1.855(6)
Si(2) C(21) 1.892(6)
C(21) C(26) 1.409(8)
C(12) C(11) 1.391(8)
C(14) C(15) 1.372(10)
C(16) C(11) 1.376(9)
C(23) C(24) 1.346(12)
C(25) C(26) 1.375(10)
C(42) C(41) 1.552(8)
C(44) C(45) 1.523(11)
C(32) C(33) 1.490(12)
C(33) C(34) 1.530(15)
C(35) C(31) 1.533(9)
C(52) C(51) 1.553(10)
C(54) C(55) 1.542(10)
C(62) C(63) 1.504(10)
C(63) C(64) 1.495(11)
C(65) C(61) 1.525(9)
C(72) C(71) 1.539(9)
C(74) C(75) 1.525(11)
C(82) C(83) 1.519(13)
C(83) C(84) 1.456(16)
C(85) C(81) 1.551(10)
